data_2021262
loop_
_publ_author_name
'Derakhshanrad, Shadi'
'Mirzaei, Masoud'
'Najafi, Atefeh'
'Ritchie, Chris'
'Bauz\'a, Antonio'
'Frontera, Antonio'
'Mague, Joel T.'

_publ_section_title
;
 Surface-grafted lanthanoid complexes of the tungstosilicate polyanion
 [SiW~12~O~40~]^4{-^}: a synthetic, structural and computational
 investigation
;
_journal_coeditor_code JR3020
_journal_issue 11
_journal_name_full 'Acta Crystallographica Section C'
_journal_page_first
;
;
_journal_paper_doi 10.1107/S2053229618009580
_journal_volume 74
_journal_year 2018
_chemical_absolute_configuration ad
_chemical_formula_iupac '[Na Pr (C7 H3 N O5)3 (H2 O)13 (Si W12 O40)], 12H2 O'
_chemical_formula_moiety 'C21 H35 N3 Na O68 Pr3 Si W12, 9(H2 O), 3O'
_chemical_formula_sum 'C21 H53 N3 Na O80 Pr3 Si W12'
_chemical_formula_weight 4307.67
_chemical_name_systematic
;
Sodium aqua
tris[tetraaqua(\m-4-hydroxypyridine-2,6-dicarboxylato)praseodymium(III)]
silicododecatungstate dodecahydrate
;
_space_group_crystal_system trigonal
_space_group_IT_number 146
_space_group_name_Hall 'R 3'
_space_group_name_H-M_alt 'R 3'
_symmetry_space_group_name_Hall 'R 3'
_symmetry_space_group_name_H-M 'R 3 :H'
_atom_sites_solution_hydrogens mixed
_atom_sites_solution_primary direct
_atom_sites_solution_secondary difmap
_audit_creation_method SHELXL-2018/1
_cell_angle_alpha 90
_cell_angle_beta 90
_cell_angle_gamma 120
_cell_formula_units_Z 3
_cell_length_a 18.119(3)
_cell_length_b 18.119(3)
_cell_length_c 21.078(3)
_cell_measurement_reflns_used 9882
_cell_measurement_temperature 100(2)
_cell_measurement_theta_max 29.1241
_cell_measurement_theta_min 2.2480
_cell_volume 5992.8(16)
_computing_cell_refinement
;
<i>SAINT</i> (Bruker, 2016)
;
_computing_data_collection
;
<i>APEX3</i> (Bruker, 2016)
;
_computing_data_reduction
;
<i>SAINT</i> (Bruker, 2016) and <i>CELL_NOW</i>
(Sheldrick, 2008)
;
_computing_molecular_graphics
;
<i>DIAMOND</i> (Brandenburg & Putz, 2012)
;
_computing_publication_material
;
<i>SHELXTL</i> (Bruker, 2016)
;
_computing_structure_refinement
;
<i>SHELXL2018</i> (Sheldrick, 2015<i>b</i>)
;
_computing_structure_solution
;
<i>SHELXT</i> (Sheldrick, 2015<i>a</i>)
;
_diffrn_ambient_temperature 100(2)
_diffrn_detector_area_resol_mean 8.3333
_diffrn_measured_fraction_theta_full 0.998
_diffrn_measured_fraction_theta_max 0.998
_diffrn_measurement_device_type 'Bruker SMART APEX CCD'
_diffrn_measurement_method '\f and \w scans'
_diffrn_radiation_monochromator graphite
_diffrn_radiation_type MoK\a
_diffrn_radiation_wavelength 0.71073
_diffrn_reflns_av_R_equivalents 0.0849
_diffrn_reflns_av_unetI/netI 0.1276
_diffrn_reflns_limit_h_max 24
_diffrn_reflns_limit_h_min -24
_diffrn_reflns_limit_k_max 24
_diffrn_reflns_limit_k_min -24
_diffrn_reflns_limit_l_max 28
_diffrn_reflns_limit_l_min -28
_diffrn_reflns_number 74256
_diffrn_reflns_theta_full 29.150
_diffrn_reflns_theta_max 29.172
_diffrn_reflns_theta_min 1.618
_diffrn_source 'fine-focus sealed tube'
_exptl_absorpt_coefficient_mu 19.138
_exptl_absorpt_correction_T_max 0.22
_exptl_absorpt_correction_T_min 0.09
_exptl_absorpt_correction_type multi-scan
_exptl_absorpt_process_details
;
(<i>TWINABS</i>; Sheldrick, 2009)
;
_exptl_crystal_colour 'light yellow'
_exptl_crystal_density_diffrn 3.601
_exptl_crystal_density_method 'not measured'
_exptl_crystal_description column
_exptl_crystal_F_000 5790
_exptl_crystal_size_max 0.239
_exptl_crystal_size_mid 0.133
_exptl_crystal_size_min 0.115
_refine_diff_density_max 1.965
_refine_diff_density_min -2.070
_refine_ls_abs_structure_details
;
Flack <i>x</i> determined using 2688 quotients [(I+)-(I-)]/[(I+)+(I-)]
(Parsons <i>et al.</i>, 2013)
;
_refine_ls_abs_structure_Flack 0.006(7)
_refine_ls_extinction_method none
_refine_ls_goodness_of_fit_ref 1.004
_refine_ls_hydrogen_treatment constr
_refine_ls_matrix_type full
_refine_ls_number_parameters 385
_refine_ls_number_reflns 7142
_refine_ls_number_restraints 241
_refine_ls_restrained_S_all 0.999
_refine_ls_R_factor_all 0.0357
_refine_ls_R_factor_gt 0.0304
_refine_ls_shift/su_max 0.001
_refine_ls_shift/su_mean 0.000
_refine_ls_structure_factor_coef Fsqd
_refine_ls_weighting_details 'w=1/[\s^2^(Fo^2^)+(0.0314P)^2^] where P=(Fo^2^+2Fc^2^)/3'
_refine_ls_weighting_scheme calc
_refine_ls_wR_factor_gt 0.0645
_refine_ls_wR_factor_ref 0.0652
_reflns_number_gt 6106
_reflns_number_total 7142
_reflns_threshold_expression 'I > 2\s(I)'
_cod_data_source_file jr3020sup1.cif
_cod_data_source_block jtm570b_4_a
_cod_original_cell_volume 5993(2)
_cod_database_code 2021262
_shelx_space_group_comment
;
The symmetry employed for this shelxl refinement is uniquely defined
by the following loop, which should always be used as a source of
symmetry information in preference to the above space-group names.
They are only intended as comments.
;
_shelx_estimated_absorpt_t_min 0.092
_shelx_estimated_absorpt_t_max 0.217

loop_
_space_group_symop_operation_xyz
'x, y, z'
'-y, x-y, z'
'-x+y, -x, z'
'x+2/3, y+1/3, z+1/3'
'-y+2/3, x-y+1/3, z+1/3'
'-x+y+2/3, -x+1/3, z+1/3'
'x+1/3, y+2/3, z+2/3'
'-y+1/3, x-y+2/3, z+2/3'
'-x+y+1/3, -x+2/3, z+2/3'

loop_
_atom_site_type_symbol
_atom_site_label
_atom_site_fract_x
_atom_site_fract_y
_atom_site_fract_z
_atom_site_U_iso_or_equiv
_atom_site_adp_type
_atom_site_calc_flag
_atom_site_occupancy
_atom_site_disorder_assembly
_atom_site_disorder_group
Na Na1 0.333333 0.666667 0.2314(5) 0.038(3) Uani d 1 . .
W W1 0.25977(4) 0.53062(4) 0.48154(2) 0.00999(12) Uani d 1 . .
W W2 0.13249(4) 0.48260(4) 0.60810(2) 0.01449(13) Uani d 1 . .
W W3 0.15307(4) 0.69539(4) 0.61336(2) 0.01467(14) Uani d 1 . .
W W4 0.21000(4) 0.61161(4) 0.75405(3) 0.01871(15) Uani d 1 . .
Pr Pr1 0.16948(6) 0.42412(6) 0.29909(4) 0.0231(2) Uani d 1 . .
Si Si1 0.333333 0.666667 0.6130(3) 0.0060(10) Uani d 1 . .
O O1 0.3227(7) 0.4982(7) 0.2939(5) 0.025(2) Uani d 1 . .
O O2 0.4232(7) 0.6357(7) 0.2907(5) 0.031(3) Uani d 1 . .
O O3 0.6776(7) 0.7460(7) 0.3773(5) 0.024(2) Uani d 1 . .
O O4 0.7212(8) 0.6804(8) 0.4459(5) 0.039(3) Uani d 1 . .
O O5 0.4381(9) 0.4029(8) 0.4840(6) 0.042(3) Uani d 1 . .
H H5 0.389837 0.364795 0.471572 0.063 Uiso d 1 . .
O O6 0.2088(10) 0.4350(9) 0.1846(6) 0.056(4) Uani d 1 . .
H H6A 0.263966 0.464596 0.181036 0.085 Uiso d 1 . .
H H6B 0.186077 0.460446 0.164136 0.085 Uiso d 1 . .
O O7 0.0718(9) 0.4521(9) 0.2250(6) 0.053(4) Uani d 1 . .
H H7A 0.019239 0.421080 0.237491 0.079 Uiso d 1 . .
H H7B 0.076639 0.438468 0.186281 0.079 Uiso d 1 . .
O O8 0.0681(7) 0.2813(7) 0.2456(5) 0.032(3) Uani d 1 . .
H H8A 0.097665 0.261656 0.226972 0.047 Uiso d 1 . .
H H8B 0.037425 0.289026 0.217472 0.047 Uiso d 1 . .
O O9 0.2233(7) 0.3224(7) 0.3174(5) 0.037(3) Uani d 1 . .
H H9A 0.183122 0.275868 0.334543 0.056 Uiso d 1 . .
H H9B 0.267011 0.345728 0.342743 0.056 Uiso d 1 . .
O O10 0.2354(6) 0.4843(6) 0.4074(4) 0.015(2) Uani d 1 . .
O O11 0.0276(7) 0.4063(7) 0.6181(5) 0.022(2) Uani d 1 . .
O O12 0.1309(7) 0.5762(7) 0.8086(5) 0.025(2) Uani d 1 . .
O O13 0.0551(7) 0.6863(7) 0.6217(5) 0.024(2) Uani d 1 . .
O O14 0.3762(5) 0.6132(5) 0.4720(4) 0.0095(18) Uani d 1 . .
O O15 0.2857(6) 0.4523(6) 0.5222(4) 0.015(2) Uani d 1 . .
O O16 0.1485(6) 0.4700(6) 0.5200(4) 0.016(2) Uani d 1 . .
O O17 0.1244(6) 0.5798(6) 0.5935(4) 0.016(2) Uani d 1 . .
O O18 0.1632(6) 0.5225(6) 0.6932(4) 0.019(2) Uani d 1 . .
O O19 0.1760(6) 0.6706(6) 0.6954(4) 0.018(2) Uani d 1 . .
O O20 0.2894(6) 0.7213(6) 0.7886(5) 0.022(2) Uani d 1 . .
O O21 0.2267(6) 0.8131(6) 0.6237(4) 0.015(2) Uani d 1 . .
O O22 0.2918(5) 0.7230(5) 0.5879(4) 0.0076(17) Uani d 1 . .
O O23 0.333333 0.666667 0.6905(7) 0.011(3) Uani d 1 . .
N N1 0.5262(8) 0.6094(7) 0.3649(6) 0.020(3) Uani d 1 . .
C C1 0.3930(11) 0.5599(11) 0.3123(8) 0.029(4) Uani d 1 . .
C C2 0.4468(10) 0.5463(10) 0.3609(7) 0.021(3) Uani d 1 . .
C C3 0.4127(11) 0.4739(10) 0.3990(7) 0.028(4) Uani d 1 . .
H H3 0.355016 0.429804 0.395111 0.033 Uiso calc 1 . .
C C4 0.4670(11) 0.4694(11) 0.4427(8) 0.027(4) Uani d 1 . .
C C5 0.5495(10) 0.5347(10) 0.4472(7) 0.021(3) Uani d 1 . .
H H5A 0.586555 0.531993 0.477771 0.026 Uiso calc 1 . .
C C6 0.5795(10) 0.6054(10) 0.4071(7) 0.017(3) Uani d 1 . .
C C7 0.6672(9) 0.6826(9) 0.4105(7) 0.018(3) Uani d 1 . .
O O24 0.8781(10) 0.7242(11) 0.3652(7) 0.076(5) Uani d 1 . .
H H24A 0.832420 0.675348 0.358365 0.114 Uiso d 1 . .
H H24B 0.908181 0.718589 0.394985 0.114 Uiso d 1 . .
O O25 0.9855(12) 0.7199(12) 0.4581(8) 0.078(5) Uani d 1 . .
O O26 0.419(3) 0.796(3) 0.162(3) 0.089(17) Uani d 0.333 . .
H H26A 0.407985 0.833191 0.180072 0.133 Uiso d 0.3333 . .
H H26B 0.398461 0.801453 0.126332 0.133 Uiso d 0.3333 . .
O O27 0.8519(17) 0.8712(16) 0.3783(11) 0.047(7) Uani d 0.5 . .
H H27A 0.894064 0.862536 0.386301 0.071 Uiso d 0.5 . .
H H27B 0.845674 0.872527 0.337500 0.071 Uiso d 0.5 . .
O O28 0.1006(19) 0.5532(18) 0.1200(14) 0.062(8) Uani d 0.5 . .
H H28A 0.106582 0.552073 0.160863 0.093 Uiso d 0.5 . .
H H28B 0.057832 0.560834 0.111714 0.093 Uiso d 0.5 . .
O O29 0.539(2) 0.4313(19) 0.5778(13) 0.030(5) Uani d 0.3822 A 1
H H29A 0.575381 0.471452 0.602593 0.045 Uiso d 0.3822 A 1
H H29B 0.489431 0.427642 0.581411 0.045 Uiso d 0.3822 A 1
O O29A 0.843(2) 1.032(2) 0.2569(17) 0.030(5) Uani d 0.3047 B 2
H H29C 0.820662 1.043854 0.224200 0.045 Uiso d 0.3047 B 2
H H29D 0.842092 1.061804 0.289391 0.045 Uiso d 0.3047 B 2
O O29B 0.860(2) 0.949(2) 0.2776(17) 0.030(5) Uani d 0.3134 C 3
H H29E 0.865937 0.999268 0.275746 0.045 Uiso d 0.3134 C 3
H H29F 0.858118 0.929738 0.239316 0.045 Uiso d 0.3134 C 3

loop_
_atom_site_aniso_label
_atom_site_aniso_U_11
_atom_site_aniso_U_22
_atom_site_aniso_U_33
_atom_site_aniso_U_12
_atom_site_aniso_U_13
_atom_site_aniso_U_23
Na1 0.051(5) 0.051(5) 0.013(6) 0.025(2) 0.000 0.000
W1 0.0121(3) 0.0115(3) 0.0055(2) 0.0051(2) -0.0007(2) -0.0016(2)
W2 0.0142(3) 0.0158(3) 0.0107(3) 0.0054(3) 0.0044(2) 0.0018(2)
W3 0.0154(3) 0.0195(3) 0.0107(3) 0.0099(3) 0.0037(2) 0.0002(2)
W4 0.0241(3) 0.0247(3) 0.0068(3) 0.0118(3) 0.0057(2) 0.0023(2)
Pr1 0.0280(5) 0.0301(5) 0.0095(4) 0.0132(4) -0.0055(3) -0.0069(3)
Si1 0.0078(15) 0.0078(15) 0.002(2) 0.0039(7) 0.000 0.000
O1 0.024(5) 0.026(5) 0.024(5) 0.011(4) 0.004(4) -0.005(4)
O2 0.033(5) 0.029(5) 0.026(5) 0.012(4) 0.001(4) 0.001(4)
O3 0.025(5) 0.025(5) 0.025(5) 0.015(4) -0.001(4) -0.003(4)
O4 0.037(6) 0.039(7) 0.029(6) 0.010(5) -0.014(5) 0.004(5)
O5 0.056(8) 0.037(7) 0.032(6) 0.023(6) 0.016(6) 0.009(5)
O6 0.061(8) 0.073(9) 0.030(7) 0.030(7) 0.003(6) -0.003(6)
O7 0.052(8) 0.060(8) 0.019(6) 0.007(6) -0.020(5) 0.007(5)
O8 0.024(5) 0.035(6) 0.035(6) 0.015(5) -0.007(5) -0.020(5)
O9 0.024(6) 0.031(6) 0.049(7) 0.008(5) 0.002(5) -0.008(5)
O10 0.012(4) 0.016(4) 0.010(4) 0.003(3) 0.001(3) -0.004(3)
O11 0.022(5) 0.024(5) 0.019(5) 0.011(5) 0.003(4) 0.001(4)
O12 0.032(6) 0.031(6) 0.014(5) 0.017(5) 0.005(4) 0.007(4)
O13 0.023(5) 0.029(6) 0.019(5) 0.012(5) 0.003(4) 0.002(4)
O14 0.014(4) 0.011(4) 0.002(4) 0.006(3) -0.001(3) -0.001(3)
O15 0.016(4) 0.014(4) 0.012(4) 0.006(3) 0.002(3) -0.001(3)
O16 0.021(4) 0.016(4) 0.011(4) 0.010(4) -0.001(3) -0.001(3)
O17 0.012(4) 0.022(4) 0.012(4) 0.008(4) 0.001(3) -0.002(3)
O18 0.020(4) 0.023(5) 0.012(4) 0.009(4) 0.003(4) 0.001(4)
O19 0.022(4) 0.019(4) 0.013(4) 0.009(4) 0.005(4) -0.003(3)
O20 0.025(5) 0.026(5) 0.015(4) 0.014(4) -0.001(4) -0.003(4)
O21 0.021(4) 0.018(4) 0.010(4) 0.013(4) 0.000(3) -0.001(3)
O22 0.008(2) 0.008(2) 0.007(2) 0.0039(15) -0.0016(13) 0.0004(13)
O23 0.013(4) 0.013(4) 0.005(5) 0.0067(18) 0.000 0.000
N1 0.028(5) 0.016(5) 0.018(5) 0.013(4) -0.003(4) -0.006(4)
C1 0.030(6) 0.030(6) 0.028(6) 0.016(5) 0.005(5) -0.008(5)
C2 0.025(6) 0.022(6) 0.018(6) 0.013(5) -0.001(5) -0.004(5)
C3 0.027(6) 0.029(6) 0.026(6) 0.013(5) 0.011(5) -0.001(5)
C4 0.030(6) 0.028(6) 0.023(6) 0.015(5) 0.014(5) -0.007(5)
C5 0.022(6) 0.026(6) 0.017(6) 0.012(5) -0.003(5) -0.004(5)
C6 0.021(6) 0.021(6) 0.010(5) 0.012(5) 0.001(4) -0.006(4)
C7 0.021(6) 0.021(6) 0.015(5) 0.012(5) 0.002(4) -0.004(4)
O24 0.054(9) 0.103(11) 0.058(9) 0.030(8) -0.006(7) -0.004(8)
O25 0.098(10) 0.076(10) 0.069(9) 0.050(8) -0.012(8) -0.011(8)
O26 0.09(2) 0.10(2) 0.08(2) 0.047(15) -0.009(13) 0.017(13)
O27 0.062(12) 0.048(12) 0.028(11) 0.025(10) 0.001(9) 0.002(9)
O28 0.073(14) 0.051(12) 0.058(13) 0.028(10) -0.019(11) 0.013(10)
O29 0.036(8) 0.026(7) 0.028(7) 0.016(6) -0.003(6) 0.000(6)
O29A 0.036(8) 0.026(7) 0.028(7) 0.016(6) -0.003(6) 0.000(6)
O29B 0.036(8) 0.026(7) 0.028(7) 0.016(6) -0.003(6) 0.000(6)

loop_
_atom_type_symbol
_atom_type_description
_atom_type_scat_dispersion_real
_atom_type_scat_dispersion_imag
_atom_type_scat_source
C C 0.0033 0.0016 'International Tables Vol C Tables 4.2.6.8 and 6.1.1.4'
H H 0.0000 0.0000 'International Tables Vol C Tables 4.2.6.8 and 6.1.1.4'
N N 0.0061 0.0033 'International Tables Vol C Tables 4.2.6.8 and 6.1.1.4'
O O 0.0106 0.0060 'International Tables Vol C Tables 4.2.6.8 and 6.1.1.4'
Pr Pr -0.2180 2.8214 'International Tables Vol C Tables 4.2.6.8 and 6.1.1.4'
Si Si 0.0817 0.0704 'International Tables Vol C Tables 4.2.6.8 and 6.1.1.4'
W W -0.8490 6.8722 'International Tables Vol C Tables 4.2.6.8 and 6.1.1.4'
Na Na 0.0362 0.0249 'International Tables Vol C Tables 4.2.6.8 and 6.1.1.4'

loop_
_geom_angle_atom_site_label_1
_geom_angle_atom_site_label_2
_geom_angle_atom_site_label_3
_geom_angle_site_symmetry_1
_geom_angle_site_symmetry_3
_geom_angle
O2 Na1 O2 2_665 3_565 94.0(5)
O2 Na1 O2 2_665 . 94.0(5)
O2 Na1 O2 3_565 . 94.0(5)
O2 Na1 O26 2_665 . 71.8(14)
O2 Na1 O26 3_565 . 151.8(13)
O2 Na1 O26 . . 110.8(12)
O2 Na1 O26 2_665 3_565 151.8(13)
O2 Na1 O26 3_565 3_565 110.8(12)
O2 Na1 O26 . 3_565 71.8(14)
O26 Na1 O26 . 3_565 90.2(18)
O2 Na1 O26 2_665 2_665 110.8(12)
O2 Na1 O26 3_565 2_665 71.8(14)
O2 Na1 O26 . 2_665 151.8(13)
O26 Na1 O26 . 2_665 90.2(18)
O26 Na1 O26 3_565 2_665 90.2(18)
O2 Na1 Pr1 2_665 2_665 77.1(3)
O2 Na1 Pr1 3_565 2_665 121.4(4)
O2 Na1 Pr1 . 2_665 31.7(3)
O26 Na1 Pr1 . 2_665 80.0(12)
O26 Na1 Pr1 3_565 2_665 78.6(14)
O26 Na1 Pr1 2_665 2_665 165.0(13)
O2 Na1 Pr1 2_665 . 121.4(4)
O2 Na1 Pr1 3_565 . 31.7(3)
O2 Na1 Pr1 . . 77.1(3)
O26 Na1 Pr1 . . 165.0(13)
O26 Na1 Pr1 3_565 . 80.0(12)
O26 Na1 Pr1 2_665 . 78.6(14)
Pr1 Na1 Pr1 2_665 . 108.75(14)
O2 Na1 Pr1 2_665 3_565 31.7(3)
O2 Na1 Pr1 3_565 3_565 77.1(3)
O2 Na1 Pr1 . 3_565 121.4(4)
O26 Na1 Pr1 . 3_565 78.6(14)
O26 Na1 Pr1 3_565 3_565 165.0(13)
O26 Na1 Pr1 2_665 3_565 80.0(12)
Pr1 Na1 Pr1 2_665 3_565 108.75(14)
Pr1 Na1 Pr1 . 3_565 108.75(14)
O10 W1 O14 . . 101.6(4)
O10 W1 O15 . . 98.3(4)
O14 W1 O15 . . 92.6(4)
O10 W1 O16 . . 99.4(4)
O14 W1 O16 . . 158.7(4)
O15 W1 O16 . . 87.9(4)
O10 W1 O14 . 3_565 102.5(4)
O14 W1 O14 . 3_565 86.4(5)
O15 W1 O14 . 3_565 159.0(4)
O16 W1 O14 . 3_565 85.6(4)
O10 W1 O22 . 2_665 169.9(4)
O14 W1 O22 . 2_665 86.3(3)
O15 W1 O22 . 2_665 75.0(3)
O16 W1 O22 . 2_665 73.2(3)
O14 W1 O22 3_565 2_665 84.0(3)
O11 W2 O17 . . 101.7(4)
O11 W2 O18 . . 100.7(5)
O17 W2 O18 . . 86.8(4)
O11 W2 O16 . . 101.3(5)
O17 W2 O16 . . 92.3(4)
O18 W2 O16 . . 157.7(4)
O11 W2 O21 . 2_665 99.9(4)
O17 W2 O21 . 2_665 158.2(4)
O18 W2 O21 . 2_665 86.6(4)
O16 W2 O21 . 2_665 86.1(4)
O11 W2 O22 . 2_665 171.1(4)
O17 W2 O22 . 2_665 85.9(4)
O18 W2 O22 . 2_665 84.3(4)
O16 W2 O22 . 2_665 73.4(4)
O21 W2 O22 2_665 2_665 72.8(3)
O13 W3 O21 . . 102.2(5)
O13 W3 O19 . . 103.0(4)
O21 W3 O19 . . 92.8(4)
O13 W3 O17 . . 102.4(4)
O21 W3 O17 . . 155.2(4)
O19 W3 O17 . . 85.0(4)
O13 W3 O15 . 3_565 98.8(4)
O21 W3 O15 . 3_565 87.6(4)
O19 W3 O15 . 3_565 157.6(4)
O17 W3 O15 . 3_565 85.3(4)
O13 W3 O22 . . 170.7(4)
O21 W3 O22 . . 73.2(3)
O19 W3 O22 . . 85.5(4)
O17 W3 O22 . . 82.0(3)
O15 W3 O22 3_565 . 73.2(3)
O12 W4 O18 . . 101.7(5)
O12 W4 O20 . 2_665 100.7(5)
O18 W4 O20 . 2_665 90.7(4)
O12 W4 O20 . . 100.9(5)
O18 W4 O20 . . 157.2(4)
O20 W4 O20 2_665 . 88.7(6)
O12 W4 O19 . . 101.6(4)
O18 W4 O19 . . 84.7(4)
O20 W4 O19 2_665 . 157.7(4)
O20 W4 O19 . . 87.2(4)
O12 W4 O23 . . 171.9(5)
O18 W4 O23 . . 84.4(4)
O20 W4 O23 2_665 . 73.6(4)
O20 W4 O23 . . 73.6(4)
O19 W4 O23 . . 84.2(4)
O1 Pr1 O3 . 3_565 131.7(4)
O1 Pr1 O2 . 3_565 75.1(4)
O3 Pr1 O2 3_565 3_565 125.7(4)
O1 Pr1 O6 . . 73.0(4)
O3 Pr1 O6 3_565 . 141.3(4)
O2 Pr1 O6 3_565 . 85.6(4)
O1 Pr1 O9 . . 69.7(4)
O3 Pr1 O9 3_565 . 76.4(4)
O2 Pr1 O9 3_565 . 144.2(4)
O6 Pr1 O9 . . 90.4(4)
O1 Pr1 O10 . . 68.9(3)
O3 Pr1 O10 3_565 . 74.7(3)
O2 Pr1 O10 3_565 . 76.6(3)
O6 Pr1 O10 . . 140.9(4)
O9 Pr1 O10 . . 84.6(3)
O1 Pr1 N1 . 3_565 124.3(4)
O3 Pr1 N1 3_565 3_565 63.0(4)
O2 Pr1 N1 3_565 3_565 63.5(4)
O6 Pr1 N1 . 3_565 134.0(4)
O9 Pr1 N1 . 3_565 134.7(4)
O10 Pr1 N1 . 3_565 66.7(3)
O1 Pr1 O8 . . 125.9(3)
O3 Pr1 O8 3_565 . 69.6(4)
O2 Pr1 O8 3_565 . 139.6(4)
O6 Pr1 O8 . . 71.8(4)
O9 Pr1 O8 . . 70.8(4)
O10 Pr1 O8 . . 140.3(3)
N1 Pr1 O8 3_565 . 109.7(4)
O1 Pr1 O7 . . 125.0(4)
O3 Pr1 O7 3_565 . 102.9(4)
O2 Pr1 O7 3_565 . 66.6(4)
O6 Pr1 O7 . . 66.3(5)
O9 Pr1 O7 . . 142.2(4)
O10 Pr1 O7 . . 132.4(4)
N1 Pr1 O7 3_565 . 70.2(4)
O8 Pr1 O7 . . 73.6(4)
O1 Pr1 Na1 . . 51.4(3)
O3 Pr1 Na1 3_565 . 153.4(3)
O2 Pr1 Na1 3_565 . 29.7(3)
O6 Pr1 Na1 . . 63.7(4)
O9 Pr1 Na1 . . 119.8(3)
O10 Pr1 Na1 . . 85.4(3)
N1 Pr1 Na1 3_565 . 93.1(3)
O8 Pr1 Na1 . . 133.7(3)
O7 Pr1 Na1 . . 77.4(3)
O22 Si1 O22 . 2_665 110.0(4)
O22 Si1 O22 . 3_565 110.0(4)
O22 Si1 O22 2_665 3_565 110.0(4)
O22 Si1 O23 . . 108.9(4)
O22 Si1 O23 2_665 . 108.9(4)
O22 Si1 O23 3_565 . 108.9(4)
C1 O1 Pr1 . . 148.2(10)
C1 O2 Na1 . . 118.2(10)
C1 O2 Pr1 . 2_665 122.8(10)
Na1 O2 Pr1 . 2_665 118.7(5)
C7 O3 Pr1 . 2_665 126.1(9)
C4 O5 H5 . . 108.1
Pr1 O6 H6A . . 109.1
Pr1 O6 H6B . . 109.3
H6A O6 H6B . . 109.5
Pr1 O7 H7A . . 109.0
Pr1 O7 H7B . . 109.5
H7A O7 H7B . . 109.5
Pr1 O8 H8A . . 109.5
Pr1 O8 H8B . . 109.2
H8A O8 H8B . . 109.5
Pr1 O9 H9A . . 109.4
Pr1 O9 H9B . . 109.3
H9A O9 H9B . . 109.5
W1 O10 Pr1 . . 165.8(5)
W1 O14 W1 . 2_665 150.4(5)
W1 O15 W3 . 2_665 120.7(5)
W2 O16 W1 . . 121.2(5)
W2 O17 W3 . . 151.8(5)
W4 O18 W2 . . 151.4(6)
W3 O19 W4 . . 153.0(5)
W4 O20 W4 3_565 . 121.9(5)
W3 O21 W2 . 3_565 122.2(5)
Si1 O22 W1 . 3_565 123.8(5)
Si1 O22 W2 . 3_565 123.7(4)
W1 O22 W2 3_565 3_565 92.2(3)
Si1 O22 W3 . . 124.6(5)
W1 O22 W3 3_565 . 91.1(3)
W2 O22 W3 3_565 . 91.9(3)
Si1 O23 W4 . . 124.7(3)
Si1 O23 W4 . 3_565 124.7(3)
W4 O23 W4 . 3_565 90.9(4)
Si1 O23 W4 . 2_665 124.7(3)
W4 O23 W4 . 2_665 90.9(4)
W4 O23 W4 3_565 2_665 90.9(4)
C2 N1 C6 . . 119.9(13)
C2 N1 Pr1 . 2_665 120.3(10)
C6 N1 Pr1 . 2_665 119.6(10)
O1 C1 O2 . . 122.7(15)
O1 C1 C2 . . 120.6(15)
O2 C1 C2 . . 116.7(15)
N1 C2 C3 . . 123.9(14)
N1 C2 C1 . . 114.5(14)
C3 C2 C1 . . 121.6(14)
C4 C3 C2 . . 116.6(15)
C4 C3 H3 . . 121.7
C2 C3 H3 . . 121.7
O5 C4 C5 . . 119.5(15)
O5 C4 C3 . . 120.5(16)
C5 C4 C3 . . 119.8(15)
C4 C5 C6 . . 120.5(14)
C4 C5 H5A . . 119.8
C6 C5 H5A . . 119.8
N1 C6 C5 . . 119.3(14)
N1 C6 C7 . . 115.9(13)
C5 C6 C7 . . 124.7(13)
O4 C7 O3 . . 126.4(14)
O4 C7 C6 . . 118.6(13)
O3 C7 C6 . . 115.0(13)
H24A O24 H24B . . 109.5
Na1 O26 H26A . . 101.6
Na1 O26 H26B . . 120.6
H26A O26 H26B . . 91.2
H27A O27 H27B . . 109.5
H28A O28 H28B . . 109.5
H29A O29 H29B . . 109.5
H29C O29A H29D . . 109.5
H29E O29B H29F . . 109.5

loop_
_geom_bond_atom_site_label_1
_geom_bond_atom_site_label_2
_geom_bond_site_symmetry_2
_geom_bond_distance
Na1 O2 2_665 2.333(13)
Na1 O2 3_565 2.333(13)
Na1 O2 . 2.333(13)
Na1 O26 . 2.53(5)
Na1 O26 3_565 2.53(5)
Na1 O26 2_665 2.53(5)
Na1 Pr1 2_665 4.137(4)
Na1 Pr1 . 4.137(4)
Na1 Pr1 3_565 4.137(4)
W1 O10 . 1.724(9)
W1 O14 . 1.890(9)
W1 O15 . 1.906(9)
W1 O16 . 1.927(10)
W1 O14 3_565 1.938(8)
W1 O22 2_665 2.320(8)
W2 O11 . 1.714(10)
W2 O17 . 1.864(10)
W2 O18 . 1.911(9)
W2 O16 . 1.911(9)
W2 O21 2_665 1.969(9)
W2 O22 2_665 2.321(8)
W3 O13 . 1.708(11)
W3 O21 . 1.879(9)
W3 O19 . 1.884(10)
W3 O17 . 1.936(10)
W3 O15 3_565 1.945(9)
W3 O22 . 2.367(9)
W4 O12 . 1.693(10)
W4 O18 . 1.897(10)
W4 O20 2_665 1.919(10)
W4 O20 . 1.922(10)
W4 O19 . 1.926(10)
W4 O23 . 2.357(8)
Pr1 O1 . 2.407(11)
Pr1 O3 3_565 2.468(10)
Pr1 O2 3_565 2.477(11)
Pr1 O6 . 2.496(13)
Pr1 O9 . 2.509(12)
Pr1 O10 . 2.554(9)
Pr1 N1 3_565 2.567(12)
Pr1 O8 . 2.567(11)
Pr1 O7 . 2.593(12)
Si1 O22 . 1.629(9)
Si1 O22 2_665 1.629(9)
Si1 O22 3_565 1.629(9)
Si1 O23 . 1.633(16)
O1 C1 . 1.264(19)
O2 C1 . 1.282(19)
O3 C7 . 1.276(17)
O4 C7 . 1.247(18)
O5 C4 . 1.36(2)
O5 H5 . 0.8399
O6 H6A . 0.8699
O6 H6B . 0.8701
O7 H7A . 0.8699
O7 H7B . 0.8701
O8 H8A . 0.8701
O8 H8B . 0.8701
O9 H9A . 0.8700
O9 H9B . 0.8701
N1 C2 . 1.318(18)
N1 C6 . 1.340(19)
C1 C2 . 1.52(2)
C2 C3 . 1.39(2)
C3 C4 . 1.38(2)
C3 H3 . 0.9500
C4 C5 . 1.37(2)
C5 C6 . 1.40(2)
C5 H5A . 0.9500
C6 C7 . 1.51(2)
O24 H24A . 0.8700
O24 H24B . 0.8700
O26 H26A . 0.8692
O26 H26B . 0.8697
O27 H27A . 0.8700
O27 H27B . 0.8700
O28 H28A . 0.8699
O28 H28B . 0.8702
O29 H29A . 0.8701
O29 H29B . 0.8698
O29A H29C . 0.8702
O29A H29D . 0.8699
O29B H29E . 0.8698
O29B H29F . 0.8701

loop_
_geom_hbond_atom_site_label_D
_geom_hbond_atom_site_label_H
_geom_hbond_atom_site_label_A
_geom_hbond_site_symmetry_A
_geom_hbond_distance_DH
_geom_hbond_distance_HA
_geom_hbond_distance_DA
_geom_hbond_angle_DHA
_geom_hbond_publ_flag
O6 H6A O26 3_565 0.87 2.12 2.91(6) 151 yes
O7 H7A O11 8_554 0.87 2.36 3.084(17) 141 yes
O7 H7A O21 9_454 0.87 2.29 2.988(18) 138 yes
O7 H7B O4 7_444 0.87 2.16 2.956(19) 152 yes
O8 H8A O12 6_454 0.87 2.17 2.929(15) 146 yes
O8 H8B O4 7_444 0.87 2.40 3.103(17) 138 yes
O9 H9A O29B 3_565 0.87 2.50 3.09(4) 123 yes
C5 H5A O29 . 0.95 2.64 3.28(3) 126 yes
O24 H24A O11 9_554 0.87 2.48 3.109(19) 130 yes
O26 H26A O7 3_565 0.87 2.23 3.10(6) 180 yes
O26 H26B O27 9_564 0.87 1.97 2.84(6) 179 yes
O27 H27A O24 . 0.87 2.42 2.94(3) 120 yes
O27 H27B O29B . 0.87 1.79 2.51(4) 138.4 yes
O28 H28A O7 . 0.87 2.09 2.75(3) 132 yes
O29 H29A O11 2_665 0.87 2.59 3.18(3) 127 yes
O29A H29C O5 7_554 0.87 1.96 2.83(4) 180 yes
O29A H29D O24 3_675 0.87 1.91 2.78(4) 175 yes
O29B H29F O12 4_554 0.87 2.27 3.03(4) 146 yes

loop_
_geom_torsion_atom_site_label_1
_geom_torsion_atom_site_label_2
_geom_torsion_atom_site_label_3
_geom_torsion_atom_site_label_4
_geom_torsion_site_symmetry_1
_geom_torsion_site_symmetry_4
_geom_torsion
O14 W1 O10 Pr1 . . -127(2)
O15 W1 O10 Pr1 . . 138(2)
O16 W1 O10 Pr1 . . 49(2)
O14 W1 O10 Pr1 3_565 . -39(2)
O22 W1 O10 Pr1 2_665 . 91(3)
O10 W1 O14 W1 . 2_665 131.2(10)
O15 W1 O14 W1 . 2_665 -129.8(10)
O16 W1 O14 W1 . 2_665 -39.1(17)
O14 W1 O14 W1 3_565 2_665 29.2(11)
O22 W1 O14 W1 2_665 2_665 -55.0(10)
O11 W2 O17 W3 . . 123.6(11)
O18 W2 O17 W3 . . 23.4(11)
O16 W2 O17 W3 . . -134.3(11)
O21 W2 O17 W3 2_665 . -49.0(18)
O22 W2 O17 W3 2_665 . -61.1(11)
O12 W4 O18 W2 . . 127.5(12)
O20 W4 O18 W2 2_665 . -131.4(12)
O20 W4 O18 W2 . . -42.9(19)
O19 W4 O18 W2 . . 26.7(12)
O23 W4 O18 W2 . . -57.9(11)
O13 W3 O19 W4 . . 130.1(13)
O21 W3 O19 W4 . . -126.7(13)
O17 W3 O19 W4 . . 28.6(12)
O15 W3 O19 W4 3_565 . -36(2)
O22 W3 O19 W4 . . -53.8(12)
O13 W3 O21 W2 . 3_565 -171.8(5)
O19 W3 O21 W2 . 3_565 84.3(6)
O17 W3 O21 W2 . 3_565 0.2(13)
O15 W3 O21 W2 3_565 3_565 -73.3(5)
O22 W3 O21 W2 . 3_565 -0.1(4)
O22 Si1 O22 W1 2_665 3_565 -58.1(6)
O22 Si1 O22 W1 3_565 3_565 63.2(6)
O23 Si1 O22 W1 . 3_565 -177.4(3)
O22 Si1 O22 W2 2_665 3_565 -178.2(3)
O22 Si1 O22 W2 3_565 3_565 -56.9(9)
O23 Si1 O22 W2 . 3_565 62.4(5)
O22 Si1 O22 W3 2_665 . 61.3(9)
O22 Si1 O22 W3 3_565 . -177.5(4)
O23 Si1 O22 W3 . . -58.1(5)
O22 Si1 O23 W4 . . 61.5(3)
O22 Si1 O23 W4 2_665 . -58.5(3)
O22 Si1 O23 W4 3_565 . -178.5(3)
O22 Si1 O23 W4 . 3_565 -58.5(3)
O22 Si1 O23 W4 2_665 3_565 -178.5(3)
O22 Si1 O23 W4 3_565 3_565 61.5(3)
O22 Si1 O23 W4 . 2_665 -178.5(3)
O22 Si1 O23 W4 2_665 2_665 61.5(3)
O22 Si1 O23 W4 3_565 2_665 -58.5(3)
Pr1 O1 C1 O2 . . -78(3)
Pr1 O1 C1 C2 . . 103(2)
Na1 O2 C1 O1 . . 13(2)
Pr1 O2 C1 O1 2_665 . -160.3(11)
Na1 O2 C1 C2 . . -168.4(10)
Pr1 O2 C1 C2 2_665 . 18.4(18)
C6 N1 C2 C3 . . 1(2)
Pr1 N1 C2 C3 2_665 . -174.0(11)
C6 N1 C2 C1 . . 178.7(12)
Pr1 N1 C2 C1 2_665 . 3.9(16)
O1 C1 C2 N1 . . 164.6(13)
O2 C1 C2 N1 . . -14.1(19)
O1 C1 C2 C3 . . -17(2)
O2 C1 C2 C3 . . 163.8(14)
N1 C2 C3 C4 . . -1(2)
C1 C2 C3 C4 . . -178.3(13)
C2 C3 C4 O5 . . 176.9(13)
C2 C3 C4 C5 . . 1(2)
O5 C4 C5 C6 . . -177.3(14)
C3 C4 C5 C6 . . -1(2)
C2 N1 C6 C5 . . -1(2)
Pr1 N1 C6 C5 2_665 . 173.7(10)
C2 N1 C6 C7 . . -176.7(12)
Pr1 N1 C6 C7 2_665 . -1.9(15)
C4 C5 C6 N1 . . 1(2)
C4 C5 C6 C7 . . 176.4(13)
Pr1 O3 C7 O4 2_665 . 173.4(11)
Pr1 O3 C7 C6 2_665 . -9.0(16)
N1 C6 C7 O4 . . -175.5(13)
C5 C6 C7 O4 . . 9(2)
N1 C6 C7 O3 . . 6.6(17)
C5 C6 C7 O3 . . -168.6(13)

_cod_database_fobs_code 2021262
